data_1529826
loop_
_publ_author_name
'Dunn, B.'
'Schwarz, B.B.'
'Thomas, J.O.'
'Morgan, P.E.D.'

_publ_section_title
;
 Preparation and structure of Li-stabilized Na+ beta''-alumina single
 crystals
;
_journal_name_full 'Solid State Ionics'
_journal_page_first 301
_journal_page_last 305
_journal_volume 28
_journal_year 1988
_chemical_formula_sum 'Al10.66 Li0.34 Na1.6 O17'
_chemical_name_systematic 'Na1.6 Li0.34 Al10.66 O17'
_space_group_IT_number 166
_symmetry_space_group_name_Hall '-R 3 2"'
_symmetry_space_group_name_H-M 'R -3 m :H'
_cell_angle_alpha 90
_cell_angle_beta 90
_cell_angle_gamma 120
_cell_formula_units_Z 3
_cell_length_a 5.6061
_cell_length_b 5.6061
_cell_length_c 33.7376
_cell_volume 918.262
_citation_journal_id_ASTM SSIOD3
_cod_data_source_file Dunn_SSIOD3_1988_1695.cif
_cod_data_source_block Al10.66Li0.34Na1.6O17
_cod_original_cell_volume 918.2617
_cod_database_code 1529826

loop_
_symmetry_equiv_pos_as_xyz
x,y,z
-y,x-y,z
-x+y,-x,z
y,x,-z
-x,-x+y,-z
x-y,-y,-z
-x,-y,-z
y,-x+y,-z
x-y,x,-z
-y,-x,z
x,x-y,z
-x+y,y,z
x+2/3,y+1/3,z+1/3
-y+2/3,x-y+1/3,z+1/3
-x+y+2/3,-x+1/3,z+1/3
y+2/3,x+1/3,-z+1/3
-x+2/3,-x+y+1/3,-z+1/3
x-y+2/3,-y+1/3,-z+1/3
-x+2/3,-y+1/3,-z+1/3
y+2/3,-x+y+1/3,-z+1/3
x-y+2/3,x+1/3,-z+1/3
-y+2/3,-x+1/3,z+1/3
x+2/3,x-y+1/3,z+1/3
-x+y+2/3,y+1/3,z+1/3
x+1/3,y+2/3,z+2/3
-y+1/3,x-y+2/3,z+2/3
-x+y+1/3,-x+2/3,z+2/3
y+1/3,x+2/3,-z+2/3
-x+1/3,-x+y+2/3,-z+2/3
x-y+1/3,-y+2/3,-z+2/3
-x+1/3,-y+2/3,-z+2/3
y+1/3,-x+y+2/3,-z+2/3
x-y+1/3,x+2/3,-z+2/3
-y+1/3,-x+2/3,z+2/3
x+1/3,x-y+2/3,z+2/3
-x+y+1/3,y+2/3,z+2/3

loop_
_atom_site_label
_atom_site_type_symbol
_atom_site_fract_x
_atom_site_fract_y
_atom_site_fract_z
_atom_site_occupancy
_atom_site_U_iso_or_equiv
O2 O-2 0 0 0.29591 1 0.0
Li3 Li+1 0 0 -0.44981 0.025 0.0
Li2 Li+1 0 0 -0.35024 0.129 0.0
Al1 Al+3 0 0 0 1 0.0
Na1 Na+1 0.1049 0.0524 0.1711 0.268 0.0
Al5 Al+3 0 0 0.44981 0.5 0.0
O1 O-2 0.1553 0.3106 0.03405 1 0.0
Al6 Al+3 0 0 -0.44981 0.476 0.0
Al3 Al+3 0 0 -0.35024 0.372 0.0
O4 O-2 0.16352 0.32704 0.23559 1 0.0
Al2 Al+3 0 0 0.35024 0.484 0.0
O3 O-2 0 0 0.09636 1 0.0
Li1 Li+1 0 0 0.35024 0.017 0.0
Al4 Al+3 0.33616 0.16808 0.07053 1 0.0
O5 O-2 0.33333 0.66667 0.16667 1 0.0
